data_1542622
loop_
_publ_author_name
'Yang, Changjiang'
'Chen, Xiangyu'
'Tang, Tong'
'He, Zhengjie'

_publ_section_title
;
 Annulation Reaction of 3-Acylmethylidene Oxindoles with Huisgen
 Zwitterions and Its Applications in the Syntheses of
 Pyrrolo[4,3,2-de]quinolinones and Marine Alkaloids Ammosamides.
;
_journal_issue 6
_journal_name_full 'Organic letters'
_journal_page_first 1486
_journal_page_last 1489
_journal_paper_doi 10.1021/acs.orglett.6b00456
_journal_volume 18
_journal_year 2016
_chemical_formula_sum 'C14 H9 Cl N4 O7'
_chemical_formula_weight 380.70
_chemical_name_systematic
; 
 ? 
;
_space_group_IT_number 14
_symmetry_cell_setting monoclinic
_symmetry_space_group_name_Hall '-P 2yn'
_symmetry_space_group_name_H-M 'P 1 21/n 1'
_atom_sites_solution_hydrogens geom
_atom_sites_solution_primary direct
_atom_sites_solution_secondary difmap
_audit_creation_method SHELXL-97
_cell_angle_alpha 90.00
_cell_angle_beta 110.87(3)
_cell_angle_gamma 90.00
_cell_formula_units_Z 4
_cell_length_a 8.8587(18)
_cell_length_b 18.447(4)
_cell_length_c 9.759(2)
_cell_measurement_reflns_used 4354
_cell_measurement_temperature 113(2)
_cell_measurement_theta_max 27.8784
_cell_measurement_theta_min 2.2081
_cell_volume 1490.1(6)
_computing_cell_refinement crystalclear
_computing_data_collection crystalclear
_computing_data_reduction crystalclear
_computing_molecular_graphics 'Bruker SHELXTL'
_computing_publication_material 'Bruker SHELXTL'
_computing_structure_refinement 'SHELXL-97 (Sheldrick, 1997)'
_computing_structure_solution 'SHELXS-97 (Sheldrick, 1990)'
_diffrn_ambient_temperature 113(2)
_diffrn_measured_fraction_theta_full 0.997
_diffrn_measured_fraction_theta_max 0.997
_diffrn_measurement_device_type 'rigaku saturn'
_diffrn_measurement_method '\w scans'
_diffrn_radiation_monochromator confocal
_diffrn_radiation_source 'rotating anode'
_diffrn_radiation_type MoK\a
_diffrn_radiation_wavelength 0.71073
_diffrn_reflns_av_R_equivalents 0.0365
_diffrn_reflns_av_sigmaI/netI 0.0327
_diffrn_reflns_limit_h_max 11
_diffrn_reflns_limit_h_min -11
_diffrn_reflns_limit_k_max 24
_diffrn_reflns_limit_k_min -22
_diffrn_reflns_limit_l_max 12
_diffrn_reflns_limit_l_min -12
_diffrn_reflns_number 14810
_diffrn_reflns_theta_full 27.90
_diffrn_reflns_theta_max 27.90
_diffrn_reflns_theta_min 2.21
_diffrn_standards_decay_% 0
_diffrn_standards_interval_count 0
_diffrn_standards_interval_time 0
_diffrn_standards_number 0
_exptl_absorpt_coefficient_mu 0.309
_exptl_absorpt_correction_T_max 0.9639
_exptl_absorpt_correction_T_min 0.9408
_exptl_absorpt_correction_type multi-scan
_exptl_absorpt_process_details crystalclear
_exptl_crystal_density_diffrn 1.697
_exptl_crystal_density_method 'not measured'
_exptl_crystal_description prism
_exptl_crystal_F_000 776
_exptl_crystal_size_max 0.20
_exptl_crystal_size_mid 0.18
_exptl_crystal_size_min 0.12
_refine_diff_density_max 0.361
_refine_diff_density_min -0.307
_refine_diff_density_rms 0.061
_refine_ls_extinction_coef 0.024(2)
_refine_ls_extinction_expression Fc^*^=kFc[1+0.001xFc^2^\l^3^/sin(2\q)]^-1/4^
_refine_ls_extinction_method SHELXL
_refine_ls_goodness_of_fit_ref 1.019
_refine_ls_hydrogen_treatment constr
_refine_ls_matrix_type full
_refine_ls_number_parameters 238
_refine_ls_number_reflns 3548
_refine_ls_number_restraints 0
_refine_ls_restrained_S_all 1.019
_refine_ls_R_factor_all 0.0433
_refine_ls_R_factor_gt 0.0338
_refine_ls_shift/su_max 0.003
_refine_ls_shift/su_mean 0.000
_refine_ls_structure_factor_coef Fsqd
_refine_ls_weighting_details 'calc w=1/[\s^2^(Fo^2^)+(0.0622P)^2^+0.0955P] where P=(Fo^2^+2Fc^2^)/3'
_refine_ls_weighting_scheme calc
_refine_ls_wR_factor_gt 0.0894
_refine_ls_wR_factor_ref 0.0964
_reflns_number_gt 2859
_reflns_number_total 3548
_reflns_threshold_expression >2sigma(I)
_cod_data_source_file ol6b00456_si_007.cif
_cod_data_source_block shelxl
_cod_depositor_comments
;
The following automatic conversions were performed:

'_symmetry_cell_setting' value 'Monoclinic' changed to 'monoclinic'
according to
/usr/data/users/saulius/crontab/automatic-downloads/rss-feeds/ACS/lib/dictionaries/cif_core.dic
dictionary named 'cif_core.dic' version 2.4.2 from 2011-04-26.

'_exptl_absorpt_correction_type' value 'MULTI-SCAN' changed to
'multi-scan' according to
/usr/data/users/saulius/crontab/automatic-downloads/rss-feeds/ACS/lib/dictionaries/cif_core.dic
dictionary named 'cif_core.dic' version 2.4.2 from 2011-04-26.

'_refine_ls_hydrogen_treatment' value 'CONSTR' changed to 'constr'
according to
/usr/data/users/saulius/crontab/automatic-downloads/rss-feeds/ACS/lib/dictionaries/cif_core.dic
dictionary named 'cif_core.dic' version 2.4.2 from 2011-04-26.

Automatic conversion script
Id: cif_fix_values 4268 2015-11-12 08:31:59Z antanas 

 Adding full bibliography for 1542621--1542626.cif.
;
_cod_original_cell_volume 1490.1(5)
_cod_original_sg_symbol_H-M P2(1)/n
_cod_database_code 1542622

loop_
_symmetry_equiv_pos_as_xyz
'x, y, z'
'-x+1/2, y+1/2, -z+1/2'
'-x, -y, -z'
'x-1/2, -y-1/2, z-1/2'

loop_
_atom_site_label
_atom_site_type_symbol
_atom_site_fract_x
_atom_site_fract_y
_atom_site_fract_z
_atom_site_U_iso_or_equiv
_atom_site_adp_type
_atom_site_occupancy
_atom_site_symmetry_multiplicity
_atom_site_calc_flag
_atom_site_refinement_flags
Cl1 Cl 0.28224(4) 1.028553(19) 0.12901(4) 0.02094(12) Uani 1 1 d .
O1 O 0.81915(12) 0.78969(6) 0.71837(11) 0.0220(2) Uani 1 1 d .
O2 O 0.72894(14) 1.03473(6) 0.39061(12) 0.0251(3) Uani 1 1 d .
O3 O 0.62526(13) 0.99981(6) 0.16308(11) 0.0221(2) Uani 1 1 d .
O4 O -0.00546(14) 0.96317(7) 0.25595(13) 0.0339(3) Uani 1 1 d .
O5 O 0.01065(13) 0.89165(6) 0.08667(11) 0.0266(3) Uani 1 1 d .
O6 O 0.00579(12) 0.71355(5) 0.47563(11) 0.0183(2) Uani 1 1 d .
O7 O 0.20329(13) 0.67755(6) 0.68241(11) 0.0234(2) Uani 1 1 d .
N1 N 0.72864(14) 0.87553(6) 0.53226(12) 0.0161(3) Uani 1 1 d .
N2 N 0.63486(15) 0.99860(6) 0.29109(13) 0.0169(3) Uani 1 1 d .
N3 N 0.06959(14) 0.92465(6) 0.20167(12) 0.0171(3) Uani 1 1 d .
N4 N 0.19385(14) 0.81416(6) 0.42560(12) 0.0142(2) Uani 1 1 d .
C1 C 0.88777(17) 0.89306(8) 0.52691(16) 0.0205(3) Uani 1 1 d .
H1A H 0.8898 0.8810 0.4298 0.031 Uiso 1 1 calc R
H1B H 0.9708 0.8650 0.6018 0.031 Uiso 1 1 calc R
H1C H 0.9091 0.9449 0.5456 0.031 Uiso 1 1 calc R
C2 C 0.70933(17) 0.82027(7) 0.62487(15) 0.0162(3) Uani 1 1 d .
C3 C 0.53049(16) 0.80842(7) 0.57900(14) 0.0150(3) Uani 1 1 d .
C4 C 0.43049(17) 0.76402(7) 0.62087(15) 0.0161(3) Uani 1 1 d .
H4 H 0.4709 0.7322 0.7024 0.019 Uiso 1 1 calc R
C5 C 0.26301(16) 0.76824(7) 0.53564(14) 0.0145(3) Uani 1 1 d .
C6 C 0.29486(16) 0.86032(7) 0.39114(14) 0.0144(3) Uani 1 1 d .
C7 C 0.24369(16) 0.91524(7) 0.28223(14) 0.0148(3) Uani 1 1 d .
C8 C 0.35312(17) 0.95949(7) 0.25359(15) 0.0153(3) Uani 1 1 d .
C9 C 0.52405(17) 0.95083(7) 0.32985(14) 0.0145(3) Uani 1 1 d .
C10 C 0.57928(16) 0.89899(7) 0.43700(14) 0.0143(3) Uani 1 1 d .
C11 C 0.45972(16) 0.85614(7) 0.46395(14) 0.0144(3) Uani 1 1 d .
C12 C 0.15436(17) 0.71478(7) 0.57376(15) 0.0162(3) Uani 1 1 d .
C13 C -0.10307(18) 0.66215(8) 0.50779(16) 0.0192(3) Uani 1 1 d .
H13A H -0.1149 0.6746 0.6022 0.023 Uiso 1 1 calc R
H13B H -0.0593 0.6123 0.5150 0.023 Uiso 1 1 calc R
C14 C -0.26374(18) 0.66679(9) 0.38494(16) 0.0245(3) Uani 1 1 d .
H14A H -0.3052 0.7164 0.3781 0.037 Uiso 1 1 calc R
H14B H -0.3399 0.6334 0.4041 0.037 Uiso 1 1 calc R
H14C H -0.2509 0.6536 0.2924 0.037 Uiso 1 1 calc R

loop_
_atom_site_aniso_label
_atom_site_aniso_U_11
_atom_site_aniso_U_22
_atom_site_aniso_U_33
_atom_site_aniso_U_23
_atom_site_aniso_U_13
_atom_site_aniso_U_12
Cl1 0.0211(2) 0.02086(19) 0.0205(2) 0.00869(13) 0.00702(15) 0.00471(14)
O1 0.0156(5) 0.0255(6) 0.0209(5) 0.0060(4) 0.0015(4) 0.0033(4)
O2 0.0276(6) 0.0226(6) 0.0244(6) -0.0079(4) 0.0082(5) -0.0093(5)
O3 0.0241(6) 0.0273(6) 0.0169(5) 0.0027(4) 0.0098(4) -0.0019(5)
O4 0.0206(6) 0.0462(8) 0.0342(7) -0.0079(5) 0.0091(5) 0.0125(5)
O5 0.0218(6) 0.0315(6) 0.0200(5) -0.0028(5) -0.0005(4) 0.0001(5)
O6 0.0156(5) 0.0195(5) 0.0177(5) 0.0038(4) 0.0035(4) -0.0041(4)
O7 0.0222(6) 0.0248(6) 0.0197(5) 0.0073(4) 0.0030(4) -0.0033(4)
N1 0.0117(6) 0.0191(6) 0.0165(6) 0.0010(5) 0.0038(5) 0.0011(5)
N2 0.0176(6) 0.0155(6) 0.0185(6) 0.0008(5) 0.0074(5) 0.0002(5)
N3 0.0152(6) 0.0195(6) 0.0158(6) 0.0044(5) 0.0044(5) 0.0026(5)
N4 0.0151(6) 0.0147(6) 0.0122(6) -0.0001(4) 0.0042(5) 0.0007(4)
C1 0.0114(7) 0.0249(7) 0.0243(7) 0.0011(6) 0.0053(6) -0.0009(6)
C2 0.0160(7) 0.0167(7) 0.0152(7) -0.0009(5) 0.0045(5) 0.0007(5)
C3 0.0128(6) 0.0168(6) 0.0140(6) -0.0005(5) 0.0030(5) 0.0032(5)
C4 0.0173(7) 0.0161(6) 0.0135(6) 0.0017(5) 0.0037(6) 0.0019(5)
C5 0.0151(7) 0.0153(6) 0.0129(6) -0.0007(5) 0.0049(5) 0.0009(5)
C6 0.0150(7) 0.0161(7) 0.0123(6) -0.0009(5) 0.0051(5) 0.0013(5)
C7 0.0128(6) 0.0178(7) 0.0127(6) 0.0001(5) 0.0031(5) 0.0032(5)
C8 0.0177(7) 0.0161(6) 0.0127(6) 0.0010(5) 0.0060(5) 0.0026(5)
C9 0.0159(7) 0.0152(6) 0.0135(6) -0.0018(5) 0.0066(5) -0.0015(5)
C10 0.0135(6) 0.0162(6) 0.0133(6) -0.0027(5) 0.0048(5) 0.0012(5)
C11 0.0148(7) 0.0149(6) 0.0136(6) -0.0002(5) 0.0052(5) 0.0011(5)
C12 0.0177(7) 0.0158(7) 0.0153(7) -0.0015(5) 0.0060(6) -0.0004(5)
C13 0.0188(7) 0.0178(7) 0.0217(7) 0.0022(6) 0.0083(6) -0.0046(6)
C14 0.0182(7) 0.0292(8) 0.0241(8) 0.0040(6) 0.0052(6) -0.0047(6)

loop_
_atom_type_symbol
_atom_type_description
_atom_type_scat_dispersion_real
_atom_type_scat_dispersion_imag
_atom_type_scat_source
C C 0.0033 0.0016 'International Tables Vol C Tables 4.2.6.8 and 6.1.1.4'
H H 0.0000 0.0000 'International Tables Vol C Tables 4.2.6.8 and 6.1.1.4'
N N 0.0061 0.0033 'International Tables Vol C Tables 4.2.6.8 and 6.1.1.4'
O O 0.0106 0.0060 'International Tables Vol C Tables 4.2.6.8 and 6.1.1.4'
Cl Cl 0.1484 0.1585 'International Tables Vol C Tables 4.2.6.8 and 6.1.1.4'

loop_
_geom_angle_atom_site_label_1
_geom_angle_atom_site_label_2
_geom_angle_atom_site_label_3
_geom_angle
C12 O6 C13 114.65(11)
C10 N1 C2 110.47(11)
C10 N1 C1 127.38(12)
C2 N1 C1 121.30(12)
O3 N2 O2 125.43(12)
O3 N2 C9 117.77(12)
O2 N2 C9 116.80(11)
O4 N3 O5 124.87(13)
O4 N3 C7 117.92(12)
O5 N3 C7 117.19(12)
C5 N4 C6 116.27(12)
N1 C1 H1A 109.5
N1 C1 H1B 109.5
H1A C1 H1B 109.5
N1 C1 H1C 109.5
H1A C1 H1C 109.5
H1B C1 H1C 109.5
O1 C2 N1 124.79(13)
O1 C2 C3 129.54(13)
N1 C2 C3 105.65(11)
C4 C3 C11 117.79(13)
C4 C3 C2 136.33(13)
C11 C3 C2 105.87(12)
C3 C4 C5 116.31(12)
C3 C4 H4 121.8
C5 C4 H4 121.8
N4 C5 C4 126.20(12)
N4 C5 C12 117.50(12)
C4 C5 C12 116.29(12)
N4 C6 C11 120.40(12)
N4 C6 C7 124.63(13)
C11 C6 C7 114.97(12)
C8 C7 C6 121.14(13)
C8 C7 N3 120.27(12)
C6 C7 N3 118.59(12)
C7 C8 C9 121.28(12)
C7 C8 Cl1 118.65(11)
C9 C8 Cl1 120.03(10)
C10 C9 C8 119.70(12)
C10 C9 N2 121.73(12)
C8 C9 N2 118.56(12)
C9 C10 N1 136.38(13)
C9 C10 C11 116.25(12)
N1 C10 C11 107.37(11)
C6 C11 C3 122.82(12)
C6 C11 C10 126.60(12)
C3 C11 C10 110.57(12)
O7 C12 O6 125.40(13)
O7 C12 C5 121.72(13)
O6 C12 C5 112.87(11)
O6 C13 C14 107.54(11)
O6 C13 H13A 110.2
C14 C13 H13A 110.2
O6 C13 H13B 110.2
C14 C13 H13B 110.2
H13A C13 H13B 108.5
C13 C14 H14A 109.5
C13 C14 H14B 109.5
H14A C14 H14B 109.5
C13 C14 H14C 109.5
H14A C14 H14C 109.5
H14B C14 H14C 109.5

loop_
_geom_bond_atom_site_label_1
_geom_bond_atom_site_label_2
_geom_bond_distance
Cl1 C8 1.7180(14)
O1 C2 1.2102(17)
O2 N2 1.2269(16)
O3 N2 1.2217(15)
O4 N3 1.2159(15)
O5 N3 1.2187(16)
O6 C12 1.3235(18)
O6 C13 1.4640(16)
O7 C12 1.2067(17)
N1 C10 1.3877(18)
N1 C2 1.4126(18)
N1 C1 1.4652(17)
N2 C9 1.4655(17)
N3 C7 1.4707(18)
N4 C5 1.3331(17)
N4 C6 1.3614(17)
C1 H1A 0.9800
C1 H1B 0.9800
C1 H1C 0.9800
C2 C3 1.5009(19)
C3 C4 1.3714(19)
C3 C11 1.3881(19)
C4 C5 1.421(2)
C4 H4 0.9500
C5 C12 1.5142(19)
C6 C11 1.3799(19)
C6 C7 1.4207(19)
C7 C8 1.3701(19)
C8 C9 1.438(2)
C9 C10 1.3721(19)
C10 C11 1.4193(18)
C13 C14 1.502(2)
C13 H13A 0.9900
C13 H13B 0.9900
C14 H14A 0.9800
C14 H14B 0.9800
C14 H14C 0.9800

loop_
_geom_torsion_atom_site_label_1
_geom_torsion_atom_site_label_2
_geom_torsion_atom_site_label_3
_geom_torsion_atom_site_label_4
_geom_torsion
C10 N1 C2 O1 179.78(13)
C1 N1 C2 O1 9.6(2)
C10 N1 C2 C3 1.04(14)
C1 N1 C2 C3 -169.12(11)
O1 C2 C3 C4 1.0(3)
N1 C2 C3 C4 179.68(15)
O1 C2 C3 C11 -178.01(14)
N1 C2 C3 C11 0.65(14)
C11 C3 C4 C5 3.69(19)
C2 C3 C4 C5 -175.26(14)
C6 N4 C5 C4 1.13(19)
C6 N4 C5 C12 -178.31(11)
C3 C4 C5 N4 -4.5(2)
C3 C4 C5 C12 174.98(12)
C5 N4 C6 C11 2.77(18)
C5 N4 C6 C7 -176.96(12)
N4 C6 C7 C8 -179.78(12)
C11 C6 C7 C8 0.48(18)
N4 C6 C7 N3 1.19(19)
C11 C6 C7 N3 -178.56(11)
O4 N3 C7 C8 -93.10(16)
O5 N3 C7 C8 88.62(16)
O4 N3 C7 C6 85.95(16)
O5 N3 C7 C6 -92.34(15)
C6 C7 C8 C9 1.6(2)
N3 C7 C8 C9 -179.34(12)
C6 C7 C8 Cl1 -175.79(10)
N3 C7 C8 Cl1 3.22(17)
C7 C8 C9 C10 -2.2(2)
Cl1 C8 C9 C10 175.16(10)
C7 C8 C9 N2 178.28(12)
Cl1 C8 C9 N2 -4.31(17)
O3 N2 C9 C10 124.19(14)
O2 N2 C9 C10 -56.49(18)
O3 N2 C9 C8 -56.34(17)
O2 N2 C9 C8 122.97(14)
C8 C9 C10 N1 -179.19(14)
N2 C9 C10 N1 0.3(2)
C8 C9 C10 C11 0.65(18)
N2 C9 C10 C11 -179.89(11)
C2 N1 C10 C9 177.53(15)
C1 N1 C10 C9 -13.1(2)
C2 N1 C10 C11 -2.31(14)
C1 N1 C10 C11 167.11(12)
N4 C6 C11 C3 -3.4(2)
C7 C6 C11 C3 176.41(12)
N4 C6 C11 C10 178.03(12)
C7 C6 C11 C10 -2.2(2)
C4 C3 C11 C6 -0.1(2)
C2 C3 C11 C6 179.10(12)
C4 C3 C11 C10 178.67(12)
C2 C3 C11 C10 -2.09(15)
C9 C10 C11 C6 1.7(2)
N1 C10 C11 C6 -178.47(12)
C9 C10 C11 C3 -177.11(12)
N1 C10 C11 C3 2.77(15)
C13 O6 C12 O7 0.45(19)
C13 O6 C12 C5 179.59(10)
N4 C5 C12 O7 -170.75(13)
C4 C5 C12 O7 9.76(19)
N4 C5 C12 O6 10.07(17)
C4 C5 C12 O6 -169.42(11)
C12 O6 C13 C14 -178.88(12)
